data_7228357
loop_
_publ_author_name
'Pitchaimani, J.'
'Kundu, Anu'
'Karthikeyan, Subramanian'
'Anthony, Philip Philip'
'Moon, Dohyun'
'Madhu, Vedichi'

_publ_section_title
;
 A Crab Claw Shaped Molecular Receptor for Selective Recognition of Picric
 Acid: Supramolecular Self-Assembly Mediated Aggregation Induced Emission
 and Color Change
;
_journal_name_full CrystEngComm
_journal_paper_doi 10.1039/C7CE00642J
_journal_year 2017
_chemical_formula_moiety 'C29 H28 N7 O2, C6 H2 N3 O7'
_chemical_formula_sum 'C35 H30 N10 O9'
_chemical_formula_weight 734.69
_space_group_crystal_system monoclinic
_space_group_IT_number 14
_space_group_name_Hall '-P 2ybc'
_space_group_name_H-M_alt 'P 1 21/c 1'
_symmetry_space_group_name_Hall '-P 2ybc'
_symmetry_space_group_name_H-M 'P 1 21/c 1'
_atom_sites_solution_hydrogens geom
_audit_creation_method SHELXL-2016/6
_audit_update_record
;
2017-04-27 deposited with the CCDC.
2017-06-01 downloaded from the CCDC.
;
_cell_angle_alpha 90
_cell_angle_beta 93.045(4)
_cell_angle_gamma 90
_cell_formula_units_Z 4
_cell_length_a 10.689(2)
_cell_length_b 21.090(3)
_cell_length_c 15.168(2)
_cell_measurement_reflns_used 102753
_cell_measurement_temperature 173(2)
_cell_measurement_theta_max 33.548
_cell_measurement_theta_min 0.361
_cell_volume 3414.5(9)
_computing_cell_refinement '<i>HKL3000sm</i>(Otwinowski & Minor, 1997)'
_computing_data_collection '<i>PAL BL2D-SMDC Program</i>(Shin et. al, 2016)'
_computing_data_reduction '<i>HKL3000sm</i>(Otwinowski & Minor, 1997)'
_computing_molecular_graphics '<i>DIAMOND 4</i>(Putz & Brandenburg, 2014)'
_computing_publication_material '<i>enCifer 1.5.1</i>'
_computing_structure_refinement '<i>SHELXL-2014</i> (Sheldrick, 2015)'
_computing_structure_solution '<i>SHELXT-2014</i> (Sheldrick, 2015)'
_diffrn_ambient_temperature 173(2)
_diffrn_measured_fraction_theta_full 0.996
_diffrn_measured_fraction_theta_max 0.998
_diffrn_measurement_device_type 'ADSC Q210 CCD area detector'
_diffrn_measurement_method 'omega scan'
_diffrn_radiation_type synchrotron
_diffrn_radiation_wavelength 0.630
_diffrn_reflns_av_R_equivalents 0.0355
_diffrn_reflns_av_unetI/netI 0.0638
_diffrn_reflns_Laue_measured_fraction_full 0.996
_diffrn_reflns_Laue_measured_fraction_max 0.998
_diffrn_reflns_limit_h_max 14
_diffrn_reflns_limit_h_min -14
_diffrn_reflns_limit_k_max 29
_diffrn_reflns_limit_k_min -29
_diffrn_reflns_limit_l_max 21
_diffrn_reflns_limit_l_min -21
_diffrn_reflns_number 18982
_diffrn_reflns_point_group_measured_fraction_full 0.996
_diffrn_reflns_point_group_measured_fraction_max 0.998
_diffrn_reflns_theta_full 22.210
_diffrn_reflns_theta_max 25.999
_diffrn_reflns_theta_min 1.467
_diffrn_source 'PLSII 2D bending magnet'
_exptl_absorpt_coefficient_mu 0.082
_exptl_absorpt_correction_T_max 1.000
_exptl_absorpt_correction_T_min 0.836
_exptl_absorpt_correction_type empirical
_exptl_absorpt_process_details '<i>HKL3000sm Scalepack(Otwinowski & Minor, 1997)</i>'
_exptl_crystal_colour orange
_exptl_crystal_density_diffrn 1.429
_exptl_crystal_description block
_exptl_crystal_F_000 1528
_exptl_crystal_size_max 0.112
_exptl_crystal_size_mid 0.095
_exptl_crystal_size_min 0.085
_refine_diff_density_max 0.571
_refine_diff_density_min -0.364
_refine_diff_density_rms 0.072
_refine_ls_extinction_coef 0.034(3)
_refine_ls_extinction_expression Fc^*^=kFc[1+0.001xFc^2^\l^3^/sin(2\q)]^-1/4^
_refine_ls_extinction_method 'SHELXL-2016/6 (Sheldrick 2016)'
_refine_ls_goodness_of_fit_ref 0.992
_refine_ls_hydrogen_treatment constr
_refine_ls_matrix_type full
_refine_ls_number_parameters 520
_refine_ls_number_reflns 9620
_refine_ls_number_restraints 111
_refine_ls_restrained_S_all 0.998
_refine_ls_R_factor_all 0.1139
_refine_ls_R_factor_gt 0.0629
_refine_ls_shift/su_max 0.000
_refine_ls_shift/su_mean 0.000
_refine_ls_structure_factor_coef Fsqd
_refine_ls_weighting_details 'w=1/[\s^2^(Fo^2^)+(0.1128P)^2^] where P=(Fo^2^+2Fc^2^)/3'
_refine_ls_weighting_scheme calc
_refine_ls_wR_factor_gt 0.1735
_refine_ls_wR_factor_ref 0.1940
_reflns_Friedel_coverage 0.000
_reflns_number_gt 5247
_reflns_number_total 9620
_reflns_threshold_expression 'I > 2\s(I)'
_cod_data_source_file c7ce00642j2.cif
_cod_data_source_block SPA156
_cod_database_code 7228357
_shelx_shelxl_version_number 2016/6
_shelx_space_group_comment
;
The symmetry employed for this shelxl refinement is uniquely defined
by the following loop, which should always be used as a source of
symmetry information in preference to the above space-group names.
They are only intended as comments.
;
_shelx_estimated_absorpt_t_min 0.991
_shelx_estimated_absorpt_t_max 0.993

loop_
_space_group_symop_operation_xyz
'x, y, z'
'-x, y+1/2, -z+1/2'
'-x, -y, -z'
'x, -y-1/2, z-1/2'

loop_
_atom_site_label
_atom_site_type_symbol
_atom_site_fract_x
_atom_site_fract_y
_atom_site_fract_z
_atom_site_U_iso_or_equiv
_atom_site_adp_type
_atom_site_occupancy
_atom_site_site_symmetry_order
_atom_site_calc_flag
_atom_site_refinement_flags_posn
_atom_site_refinement_flags_adp
_atom_site_refinement_flags_occupancy
_atom_site_disorder_assembly
_atom_site_disorder_group
O1A O 0.71120(14) 0.74572(7) 0.77654(12) 0.0514(4) Uani 1 1 d . . . . .
O2A O 0.70860(13) 0.39087(8) 0.83405(11) 0.0480(4) Uani 1 1 d . . . . .
N1A N 0.68050(15) 0.85370(8) 0.79058(12) 0.0379(4) Uani 1 1 d . . . . .
N2A N 0.58762(14) 0.89280(8) 0.82190(12) 0.0342(4) Uani 1 1 d . . . . .
N3A N 0.44666(14) 0.74358(8) 0.85696(11) 0.0345(4) Uani 1 1 d . . . . .
N4A N 0.46543(14) 0.57551(7) 0.86740(11) 0.0317(4) Uani 1 1 d . . . . .
H4AN H 0.536631 0.573133 0.841004 0.038 Uiso 1 1 calc R U . . .
N5A N 0.44590(14) 0.41023(8) 0.90785(11) 0.0327(4) Uani 1 1 d . . . . .
N6A N 0.56755(16) 0.25362(8) 0.90392(13) 0.0415(4) Uani 1 1 d . . . . .
N7A N 0.66213(16) 0.28564(9) 0.86107(13) 0.0430(4) Uani 1 1 d . . . . .
C1A C 0.80557(17) 0.87623(10) 0.77962(15) 0.0357(5) Uani 1 1 d . . . . .
C2A C 0.8426(2) 0.89234(11) 0.69748(16) 0.0434(5) Uani 1 1 d . . . . .
H2A H 0.785199 0.890151 0.647564 0.052 Uiso 1 1 calc R U . . .
C3A C 0.9650(2) 0.91189(12) 0.68823(18) 0.0498(6) Uani 1 1 d . . . . .
H3A H 0.992105 0.922407 0.631403 0.060 Uiso 1 1 calc R U . . .
C4A C 1.04723(19) 0.91615(11) 0.76037(18) 0.0482(6) Uani 1 1 d . . . . .
H4A H 1.130669 0.930059 0.753418 0.058 Uiso 1 1 calc R U . . .
C5A C 1.0098(2) 0.90049(13) 0.84226(18) 0.0528(6) Uani 1 1 d . . . . .
H5A H 1.066992 0.903641 0.892165 0.063 Uiso 1 1 calc R U . . .
C6A C 0.8881(2) 0.87998(12) 0.85255(16) 0.0469(6) Uani 1 1 d . . . . .
H6A H 0.861887 0.868604 0.909288 0.056 Uiso 1 1 calc R U . . .
C7A C 0.60491(19) 0.96053(9) 0.82977(15) 0.0384(5) Uani 1 1 d . . . . .
H7A1 H 0.523025 0.981542 0.826795 0.058 Uiso 1 1 calc R U . . .
H7A2 H 0.654336 0.975729 0.781435 0.058 Uiso 1 1 calc R U . . .
H7A3 H 0.649111 0.970269 0.886409 0.058 Uiso 1 1 calc R U . . .
C8A C 0.49316(17) 0.85675(10) 0.84739(14) 0.0340(4) Uani 1 1 d . . . . .
C9A C 0.37818(18) 0.88438(11) 0.88266(16) 0.0428(5) Uani 1 1 d . . . . .
H9A1 H 0.400779 0.909305 0.935661 0.064 Uiso 1 1 calc R U . . .
H9A2 H 0.321014 0.850180 0.897708 0.064 Uiso 1 1 calc R U . . .
H9A3 H 0.336884 0.911870 0.837889 0.064 Uiso 1 1 calc R U . . .
C10A C 0.52222(17) 0.79346(9) 0.83422(14) 0.0332(4) Uani 1 1 d . . . . .
C11A C 0.64553(18) 0.79106(10) 0.79805(15) 0.0378(5) Uani 1 1 d . . . . .
C12A C 0.48601(17) 0.68651(10) 0.84737(14) 0.0356(5) Uani 1 1 d . . . . .
H12A H 0.563308 0.679144 0.820953 0.043 Uiso 1 1 calc R U . . .
C13A C 0.41323(17) 0.63356(9) 0.87658(13) 0.0331(4) Uani 1 1 d . . . . .
C14A C 0.29930(18) 0.63689(10) 0.91609(14) 0.0383(5) Uani 1 1 d . . . . .
H14A H 0.258890 0.676650 0.922206 0.046 Uiso 1 1 calc R U . . .
C15A C 0.24502(18) 0.58254(10) 0.94637(15) 0.0391(5) Uani 1 1 d . . . . .
H15A H 0.167524 0.585055 0.974075 0.047 Uiso 1 1 calc R U . . .
C16A C 0.30218(18) 0.52405(10) 0.93692(14) 0.0352(5) Uani 1 1 d . . . . .
H16A H 0.264528 0.486586 0.958033 0.042 Uiso 1 1 calc R U . . .
C17A C 0.41498(17) 0.52113(9) 0.89621(13) 0.0319(4) Uani 1 1 d . . . . .
C18A C 0.48721(17) 0.46392(9) 0.88256(13) 0.0322(4) Uani 1 1 d . . . . .
H18A H 0.564811 0.466314 0.854970 0.039 Uiso 1 1 calc R U . . .
C19A C 0.51437(17) 0.35564(10) 0.89521(13) 0.0338(4) Uani 1 1 d . . . . .
C20A C 0.63599(18) 0.35033(10) 0.85975(14) 0.0375(5) Uani 1 1 d . . . . .
C21A C 0.47641(18) 0.29583(10) 0.91893(14) 0.0363(5) Uani 1 1 d . . . . .
C22A C 0.35419(19) 0.27590(11) 0.95199(17) 0.0457(5) Uani 1 1 d . . . . .
H22A H 0.300066 0.260021 0.902682 0.069 Uiso 1 1 calc R U . . .
H22B H 0.313998 0.312269 0.979085 0.069 Uiso 1 1 calc R U . . .
H22C H 0.367845 0.242270 0.996035 0.069 Uiso 1 1 calc R U . . .
C23A C 0.5503(2) 0.18581(11) 0.89025(18) 0.0528(6) Uani 1 1 d . . . . .
H23A H 0.509411 0.167545 0.940697 0.079 Uiso 1 1 calc R U . . .
H23B H 0.632026 0.165579 0.884631 0.079 Uiso 1 1 calc R U . . .
H23C H 0.497826 0.178639 0.836208 0.079 Uiso 1 1 calc R U . . .
C24A C 0.7863(2) 0.26081(11) 0.85977(19) 0.0509(6) Uani 1 1 d D U . . .
C25A C 0.8437(2) 0.26259(13) 0.7798(2) 0.0685(8) Uani 1 1 d D U . . .
H25A H 0.797346 0.276690 0.728284 0.082 Uiso 1 1 calc R U . . .
C26A C 0.9657(3) 0.24440(14) 0.7739(3) 0.0968(13) Uani 1 1 d D U . . .
H26A H 1.003807 0.245001 0.718667 0.116 Uiso 1 1 calc R U . . .
C27A C 1.0306(3) 0.22574(16) 0.8472(4) 0.1072(15) Uani 1 1 d D U . . .
H27A H 1.116683 0.215421 0.843288 0.129 Uiso 1 1 calc R U . . .
C28A C 0.9766(4) 0.22063(18) 0.9307(3) 0.1138(16) Uani 1 1 d D U . . .
H28A H 1.024091 0.205719 0.981268 0.137 Uiso 1 1 calc R U . . .
C29A C 0.8461(3) 0.23910(16) 0.9358(3) 0.0945(12) Uani 1 1 d D U . . .
H29A H 0.804392 0.236230 0.989436 0.113 Uiso 1 1 calc R U . . .
O1B O 0.63945(13) 0.56906(8) 0.74649(10) 0.0440(4) Uani 1 1 d . . . . .
N1B1 N 0.8417(4) 0.5730(3) 0.8842(3) 0.0404(11) Uani 0.65 1 d D . P A 1
O2B1 O 0.7415(6) 0.5887(5) 0.9123(5) 0.055(2) Uani 0.65 1 d D . P A 1
O3B1 O 0.9274(4) 0.5525(2) 0.9353(3) 0.0676(11) Uani 0.65 1 d D . P A 1
N1B2 N 0.8415(13) 0.5850(10) 0.8859(11) 0.128(8) Uani 0.35 1 d D . P A 2
O2B2 O 0.7359(12) 0.5832(10) 0.9098(8) 0.056(5) Uani 0.35 1 d D . P A 2
O3B2 O 0.9351(8) 0.5999(7) 0.9338(7) 0.143(6) Uani 0.35 1 d D . P A 2
O4B O 0.60066(16) 0.54052(9) 0.56922(12) 0.0585(5) Uani 1 1 d . . . . .
O5B O 0.70212(14) 0.61655(8) 0.51259(11) 0.0500(4) Uani 1 1 d . . . . .
O6B O 1.15598(16) 0.56371(11) 0.57412(13) 0.0681(6) Uani 1 1 d . . . . .
O7B O 1.21988(14) 0.57922(9) 0.70979(13) 0.0566(5) Uani 1 1 d . . . . .
N2B N 0.69113(16) 0.57505(8) 0.56890(12) 0.0376(4) Uani 1 1 d . . . . .
N3B N 1.13581(16) 0.57149(9) 0.65246(14) 0.0470(5) Uani 1 1 d . . . . .
C1B C 0.75234(18) 0.57062(10) 0.72886(14) 0.0353(5) Uani 1 1 d . . . . .
C2B C 0.79064(18) 0.57040(9) 0.63894(14) 0.0341(4) Uani 1 1 d . . . . .
C3B C 0.91073(18) 0.57041(10) 0.61358(15) 0.0379(5) Uani 1 1 d . . . . .
H3B H 0.928124 0.570076 0.552808 0.045 Uiso 1 1 calc R U . . .
C4B C 1.00697(18) 0.57092(10) 0.67815(15) 0.0386(5) Uani 1 1 d . . . . .
C5B C 0.98259(19) 0.57316(11) 0.76586(15) 0.0428(5) Uani 1 1 d . . . . .
H5B H 1.049476 0.574742 0.809626 0.051 Uiso 1 1 calc R U . . .
C6B C 0.85926(19) 0.57310(11) 0.79013(15) 0.0421(5) Uani 1 1 d . . . . .

loop_
_atom_site_aniso_label
_atom_site_aniso_U_11
_atom_site_aniso_U_22
_atom_site_aniso_U_33
_atom_site_aniso_U_23
_atom_site_aniso_U_13
_atom_site_aniso_U_12
O1A 0.0404(8) 0.0362(8) 0.0797(12) -0.0048(8) 0.0215(8) 0.0033(7)
O2A 0.0363(8) 0.0461(9) 0.0629(11) 0.0069(8) 0.0153(7) 0.0004(7)
N1A 0.0281(8) 0.0337(9) 0.0526(11) -0.0025(8) 0.0077(7) 0.0020(7)
N2A 0.0239(7) 0.0334(9) 0.0452(10) -0.0010(8) 0.0023(7) 0.0025(6)
N3A 0.0280(8) 0.0367(9) 0.0385(10) -0.0015(7) 0.0004(7) -0.0016(7)
N4A 0.0240(7) 0.0367(9) 0.0346(9) -0.0017(7) 0.0039(6) -0.0022(7)
N5A 0.0264(7) 0.0360(9) 0.0354(9) -0.0002(7) -0.0011(7) -0.0023(7)
N6A 0.0375(9) 0.0374(10) 0.0495(11) 0.0055(8) 0.0021(8) -0.0010(8)
N7A 0.0333(9) 0.0431(10) 0.0531(12) 0.0072(9) 0.0085(8) 0.0053(8)
C1A 0.0260(8) 0.0346(11) 0.0467(12) -0.0018(9) 0.0038(8) 0.0020(8)
C2A 0.0350(10) 0.0491(13) 0.0461(13) 0.0037(10) 0.0018(9) -0.0006(10)
C3A 0.0408(11) 0.0523(14) 0.0577(16) 0.0025(12) 0.0159(11) -0.0019(10)
C4A 0.0270(9) 0.0427(13) 0.0756(18) -0.0114(12) 0.0100(10) -0.0016(9)
C5A 0.0329(10) 0.0652(16) 0.0596(16) -0.0105(13) -0.0050(11) -0.0001(11)
C6A 0.0353(10) 0.0619(15) 0.0436(13) -0.0036(11) 0.0026(9) 0.0003(10)
C7A 0.0360(10) 0.0334(11) 0.0457(13) 0.0015(9) 0.0002(9) 0.0014(8)
C8A 0.0242(8) 0.0391(11) 0.0382(11) -0.0004(9) -0.0015(8) 0.0006(8)
C9A 0.0280(9) 0.0435(12) 0.0574(14) -0.0028(11) 0.0070(9) 0.0046(9)
C10A 0.0256(9) 0.0360(11) 0.0380(11) -0.0022(8) 0.0008(8) -0.0011(8)
C11A 0.0296(9) 0.0369(12) 0.0473(13) 0.0011(9) 0.0046(9) -0.0001(8)
C12A 0.0285(9) 0.0391(12) 0.0395(11) -0.0024(9) 0.0052(8) -0.0022(8)
C13A 0.0296(9) 0.0364(11) 0.0333(11) -0.0049(8) 0.0002(8) -0.0019(8)
C14A 0.0293(9) 0.0403(11) 0.0453(13) -0.0064(9) 0.0025(9) 0.0004(8)
C15A 0.0268(9) 0.0481(13) 0.0428(12) -0.0059(10) 0.0049(8) -0.0039(9)
C16A 0.0286(9) 0.0427(12) 0.0345(11) -0.0021(9) 0.0028(8) -0.0061(8)
C17A 0.0263(9) 0.0387(11) 0.0304(10) -0.0012(8) -0.0013(7) -0.0039(8)
C18A 0.0252(8) 0.0380(11) 0.0336(10) -0.0009(8) 0.0022(7) -0.0015(8)
C19A 0.0273(9) 0.0386(11) 0.0354(11) 0.0033(9) -0.0002(8) -0.0011(8)
C20A 0.0321(9) 0.0393(12) 0.0412(12) 0.0040(9) 0.0025(8) 0.0037(9)
C21A 0.0308(9) 0.0393(11) 0.0384(11) 0.0030(9) -0.0033(8) -0.0014(8)
C22A 0.0342(10) 0.0445(13) 0.0584(15) 0.0063(11) 0.0024(10) -0.0045(9)
C23A 0.0633(15) 0.0373(13) 0.0576(15) 0.0034(11) 0.0014(12) 0.0009(11)
C24A 0.0355(11) 0.0363(12) 0.0801(18) -0.0089(12) -0.0045(11) 0.0048(9)
C25A 0.0468(14) 0.0511(15) 0.110(2) 0.0102(16) 0.0272(15) 0.0047(12)
C26A 0.0566(17) 0.0508(18) 0.187(4) 0.023(2) 0.045(2) 0.0091(15)
C27A 0.0471(17) 0.0549(19) 0.216(5) -0.016(3) -0.022(2) -0.0059(15)
C28A 0.113(3) 0.072(2) 0.148(4) -0.037(3) -0.074(3) 0.042(2)
C29A 0.103(2) 0.074(2) 0.101(3) -0.0285(19) -0.045(2) 0.0433(19)
O1B 0.0281(7) 0.0584(10) 0.0463(9) -0.0039(7) 0.0085(6) 0.0005(6)
N1B1 0.025(2) 0.067(2) 0.029(3) 0.0027(18) 0.0049(19) -0.0053(18)
O2B1 0.036(3) 0.070(4) 0.060(4) -0.003(3) 0.019(3) 0.012(3)
O3B1 0.0400(17) 0.121(3) 0.0409(19) 0.011(2) -0.0030(13) 0.010(2)
N1B2 0.075(10) 0.23(2) 0.075(10) -0.042(10) -0.029(8) 0.066(10)
O2B2 0.046(7) 0.103(11) 0.016(5) 0.008(5) -0.010(4) -0.009(6)
O3B2 0.037(4) 0.334(18) 0.058(5) -0.053(10) -0.012(3) 0.018(8)
O4B 0.0494(9) 0.0707(12) 0.0548(11) 0.0043(9) -0.0029(8) -0.0227(9)
O5B 0.0465(9) 0.0552(10) 0.0481(10) 0.0138(8) 0.0008(7) 0.0010(7)
O6B 0.0405(9) 0.1096(16) 0.0560(12) 0.0172(11) 0.0189(8) 0.0165(10)
O7B 0.0291(7) 0.0679(11) 0.0727(12) -0.0002(9) 0.0021(8) 0.0043(7)
N2B 0.0327(8) 0.0424(10) 0.0381(10) -0.0012(8) 0.0053(7) -0.0014(8)
N3B 0.0300(9) 0.0537(12) 0.0581(13) 0.0096(10) 0.0081(9) 0.0069(8)
C1B 0.0289(9) 0.0353(11) 0.0420(12) 0.0006(9) 0.0054(8) 0.0015(8)
C2B 0.0301(9) 0.0361(11) 0.0365(11) 0.0020(9) 0.0046(8) 0.0008(8)
C3B 0.0335(10) 0.0390(12) 0.0419(12) 0.0063(9) 0.0079(9) 0.0031(8)
C4B 0.0276(9) 0.0415(12) 0.0473(13) 0.0060(10) 0.0091(9) 0.0038(8)
C5B 0.0300(9) 0.0555(14) 0.0426(13) 0.0028(10) 0.0008(9) 0.0029(9)
C6B 0.0335(10) 0.0561(14) 0.0370(12) 0.0013(10) 0.0050(9) 0.0029(10)

loop_
_atom_type_symbol
_atom_type_description
_atom_type_scat_dispersion_real
_atom_type_scat_dispersion_imag
_atom_type_scat_source
C C 0.0020 0.0010 'International Tables Vol C Tables 4.2.6.8 and 6.1.1.4'
H H 0.0000 0.0000 'International Tables Vol C Tables 4.2.6.8 and 6.1.1.4'
N N 0.0050 0.0020 'International Tables Vol C Tables 4.2.6.8 and 6.1.1.4'
O O 0.0090 0.0050 'International Tables Vol C Tables 4.2.6.8 and 6.1.1.4'

loop_
_geom_angle_atom_site_label_1
_geom_angle_atom_site_label_2
_geom_angle_atom_site_label_3
_geom_angle
C11A N1A N2A 109.74(16)
C11A N1A C1A 125.75(17)
N2A N1A C1A 121.87(16)
C8A N2A N1A 108.95(16)
C8A N2A C7A 129.31(17)
N1A N2A C7A 121.54(16)
C12A N3A C10A 119.05(17)
C17A N4A C13A 124.08(16)
C17A N4A H4AN 118.0
C13A N4A H4AN 118.0
C18A N5A C19A 120.05(17)
C21A N6A N7A 107.77(17)
C21A N6A C23A 125.86(18)
N7A N6A C23A 119.71(19)
C20A N7A N6A 109.22(16)
C20A N7A C24A 123.01(18)
N6A N7A C24A 121.53(18)
C2A C1A C6A 120.75(19)
C2A C1A N1A 120.19(19)
C6A C1A N1A 119.0(2)
C1A C2A C3A 119.1(2)
C1A C2A H2A 120.5
C3A C2A H2A 120.5
C4A C3A C2A 120.5(2)
C4A C3A H3A 119.7
C2A C3A H3A 119.7
C5A C4A C3A 120.3(2)
C5A C4A H4A 119.9
C3A C4A H4A 119.9
C4A C5A C6A 120.0(2)
C4A C5A H5A 120.0
C6A C5A H5A 120.0
C1A C6A C5A 119.4(2)
C1A C6A H6A 120.3
C5A C6A H6A 120.3
N2A C7A H7A1 109.5
N2A C7A H7A2 109.5
H7A1 C7A H7A2 109.5
N2A C7A H7A3 109.5
H7A1 C7A H7A3 109.5
H7A2 C7A H7A3 109.5
N2A C8A C10A 109.09(17)
N2A C8A C9A 122.21(19)
C10A C8A C9A 128.69(19)
C8A C9A H9A1 109.5
C8A C9A H9A2 109.5
H9A1 C9A H9A2 109.5
C8A C9A H9A3 109.5
H9A1 C9A H9A3 109.5
H9A2 C9A H9A3 109.5
N3A C10A C8A 123.96(17)
N3A C10A C11A 128.39(18)
C8A C10A C11A 107.57(17)
O1A C11A N1A 123.87(18)
O1A C11A C10A 131.51(19)
N1A C11A C10A 104.62(17)
N3A C12A C13A 120.29(18)
N3A C12A H12A 119.9
C13A C12A H12A 119.9
N4A C13A C14A 117.76(18)
N4A C13A C12A 115.81(17)
C14A C13A C12A 126.36(19)
C15A C14A C13A 119.85(19)
C15A C14A H14A 120.1
C13A C14A H14A 120.1
C14A C15A C16A 120.72(19)
C14A C15A H15A 119.6
C16A C15A H15A 119.6
C17A C16A C15A 118.97(19)
C17A C16A H16A 120.5
C15A C16A H16A 120.5
N4A C17A C16A 118.60(18)
N4A C17A C18A 115.78(17)
C16A C17A C18A 125.61(18)
N5A C18A C17A 119.79(17)
N5A C18A H18A 120.1
C17A C18A H18A 120.1
C21A C19A N5A 124.07(17)
C21A C19A C20A 108.12(18)
N5A C19A C20A 127.76(18)
O2A C20A N7A 123.73(19)
O2A C20A C19A 131.5(2)
N7A C20A C19A 104.81(17)
N6A C21A C19A 109.56(18)
N6A C21A C22A 121.79(19)
C19A C21A C22A 128.58(19)
C21A C22A H22A 109.5
C21A C22A H22B 109.5
H22A C22A H22B 109.5
C21A C22A H22C 109.5
H22A C22A H22C 109.5
H22B C22A H22C 109.5
N6A C23A H23A 109.5
N6A C23A H23B 109.5
H23A C23A H23B 109.5
N6A C23A H23C 109.5
H23A C23A H23C 109.5
H23B C23A H23C 109.5
C29A C24A C25A 122.5(3)
C29A C24A N7A 120.3(3)
C25A C24A N7A 117.1(2)
C26A C25A C24A 121.1(3)
C26A C25A H25A 119.4
C24A C25A H25A 119.4
C27A C26A C25A 118.8(4)
C27A C26A H26A 120.6
C25A C26A H26A 120.6
C26A C27A C28A 123.0(3)
C26A C27A H27A 118.5
C28A C27A H27A 118.5
C27A C28A C29A 117.5(3)
C27A C28A H28A 121.2
C29A C28A H28A 121.2
C24A C29A C28A 116.8(4)
C24A C29A H29A 121.6
C28A C29A H29A 121.6
O2B1 N1B1 O3B1 120.4(6)
O2B1 N1B1 C6B 120.4(6)
O3B1 N1B1 C6B 119.0(5)
O2B2 N1B2 O3B2 124.7(16)
O2B2 N1B2 C6B 117.1(12)
O3B2 N1B2 C6B 118.0(12)
O4B N2B O5B 122.36(19)
O4B N2B C2B 120.37(18)
O5B N2B C2B 117.22(17)
O7B N3B O6B 122.87(19)
O7B N3B C4B 118.7(2)
O6B N3B C4B 118.4(2)
O1B C1B C6B 127.4(2)
O1B C1B C2B 121.80(19)
C6B C1B C2B 110.83(17)
C3B C2B C1B 125.90(19)
C3B C2B N2B 117.03(19)
C1B C2B N2B 116.93(17)
C2B C3B C4B 118.5(2)
C2B C3B H3B 120.7
C4B C3B H3B 120.7
C5B C4B C3B 121.03(19)
C5B C4B N3B 119.5(2)
C3B C4B N3B 119.4(2)
C4B C5B C6B 119.3(2)
C4B C5B H5B 120.3
C6B C5B H5B 120.3
C5B C6B C1B 124.3(2)
C5B C6B N1B1 115.9(3)
C1B C6B N1B1 119.8(2)
C5B C6B N1B2 115.4(6)
C1B C6B N1B2 119.8(6)

loop_
_geom_bond_atom_site_label_1
_geom_bond_atom_site_label_2
_geom_bond_distance
O1A C11A 1.240(2)
O2A C20A 1.232(3)
N1A C11A 1.379(3)
N1A N2A 1.393(2)
N1A C1A 1.437(2)
N2A C8A 1.337(3)
N2A C7A 1.445(3)
N3A C12A 1.286(3)
N3A C10A 1.381(3)
N4A C17A 1.350(2)
N4A C13A 1.356(2)
N4A H4AN 0.8800
N5A C18A 1.281(3)
N5A C19A 1.383(3)
N6A C21A 1.348(3)
N6A N7A 1.404(2)
N6A C23A 1.455(3)
N7A C20A 1.393(3)
N7A C24A 1.428(3)
C1A C2A 1.370(3)
C1A C6A 1.380(3)
C2A C3A 1.386(3)
C2A H2A 0.9500
C3A C4A 1.369(4)
C3A H3A 0.9500
C4A C5A 1.366(4)
C4A H4A 0.9500
C5A C6A 1.387(3)
C5A H5A 0.9500
C6A H6A 0.9500
C7A H7A1 0.9800
C7A H7A2 0.9800
C7A H7A3 0.9800
C8A C10A 1.387(3)
C8A C9A 1.485(3)
C9A H9A1 0.9800
C9A H9A2 0.9800
C9A H9A3 0.9800
C10A C11A 1.455(3)
C12A C13A 1.444(3)
C12A H12A 0.9500
C13A C14A 1.387(3)
C14A C15A 1.375(3)
C14A H14A 0.9500
C15A C16A 1.387(3)
C15A H15A 0.9500
C16A C17A 1.385(3)
C16A H16A 0.9500
C17A C18A 1.453(3)
C18A H18A 0.9500
C19A C21A 1.379(3)
C19A C20A 1.437(3)
C21A C22A 1.485(3)
C22A H22A 0.9800
C22A H22B 0.9800
C22A H22C 0.9800
C23A H23A 0.9800
C23A H23B 0.9800
C23A H23C 0.9800
C24A C29A 1.368(4)
C24A C25A 1.389(4)
C25A C26A 1.367(4)
C25A H25A 0.9500
C26A C27A 1.338(6)
C26A H26A 0.9500
C27A C28A 1.425(6)
C27A H27A 0.9500
C28A C29A 1.454(5)
C28A H28A 0.9500
C29A H29A 0.9500
O1B C1B 1.250(2)
N1B1 O2B1 1.219(6)
N1B1 O3B1 1.246(6)
N1B1 C6B 1.449(6)
N1B2 O2B2 1.204(12)
N1B2 O3B2 1.245(12)
N1B2 C6B 1.497(17)
O4B N2B 1.211(2)
O5B N2B 1.233(2)
O6B N3B 1.230(3)
O7B N3B 1.228(2)
N2B C2B 1.466(3)
N3B C4B 1.451(3)
C1B C6B 1.435(3)
C1B C2B 1.445(3)
C2B C3B 1.360(3)
C3B C4B 1.382(3)
C3B H3B 0.9500
C4B C5B 1.370(3)
C5B C6B 1.387(3)
C5B H5B 0.9500

loop_
_geom_hbond_atom_site_label_D
_geom_hbond_atom_site_label_H
_geom_hbond_atom_site_label_A
_geom_hbond_distance_DH
_geom_hbond_distance_HA
_geom_hbond_distance_DA
_geom_hbond_angle_DHA
N4A H4AN O1B 0.88 1.85 2.684(2) 156.5
N4A H4AN O2B1 0.88 2.41 3.006(7) 125.1
N4A H4AN O2B2 0.88 2.33 2.933(13) 125.6

loop_
_geom_torsion_atom_site_label_1
_geom_torsion_atom_site_label_2
_geom_torsion_atom_site_label_3
_geom_torsion_atom_site_label_4
_geom_torsion
C11A N1A N2A C8A -1.3(2)
C1A N1A N2A C8A -163.84(19)
C11A N1A N2A C7A 173.98(19)
C1A N1A N2A C7A 11.5(3)
C21A N6A N7A C20A 7.6(2)
C23A N6A N7A C20A 160.6(2)
C21A N6A N7A C24A 160.6(2)
C23A N6A N7A C24A -46.4(3)
C11A N1A C1A C2A 99.1(3)
N2A N1A C1A C2A -101.3(2)
C11A N1A C1A C6A -79.4(3)
N2A N1A C1A C6A 80.2(3)
C6A C1A C2A C3A 0.7(3)
N1A C1A C2A C3A -177.8(2)
C1A C2A C3A C4A -1.2(4)
C2A C3A C4A C5A 0.7(4)
C3A C4A C5A C6A 0.2(4)
C2A C1A C6A C5A 0.2(4)
N1A C1A C6A C5A 178.7(2)
C4A C5A C6A C1A -0.7(4)
N1A N2A C8A C10A 0.5(2)
C7A N2A C8A C10A -174.26(19)
N1A N2A C8A C9A -178.91(19)
C7A N2A C8A C9A 6.3(3)
C12A N3A C10A C8A -175.4(2)
C12A N3A C10A C11A 0.9(3)
N2A C8A C10A N3A 177.36(18)
C9A C8A C10A N3A -3.2(4)
N2A C8A C10A C11A 0.4(2)
C9A C8A C10A C11A 179.8(2)
N2A N1A C11A O1A -178.8(2)
C1A N1A C11A O1A -17.1(4)
N2A N1A C11A C10A 1.5(2)
C1A N1A C11A C10A 163.15(19)
N3A C10A C11A O1A 2.3(4)
C8A C10A C11A O1A 179.2(2)
N3A C10A C11A N1A -177.9(2)
C8A C10A C11A N1A -1.1(2)
C10A N3A C12A C13A 175.45(18)
C17A N4A C13A C14A -1.7(3)
C17A N4A C13A C12A 175.55(18)
N3A C12A C13A N4A -176.99(18)
N3A C12A C13A C14A 0.0(3)
N4A C13A C14A C15A 1.7(3)
C12A C13A C14A C15A -175.3(2)
C13A C14A C15A C16A -0.8(3)
C14A C15A C16A C17A -0.1(3)
C13A N4A C17A C16A 0.8(3)
C13A N4A C17A C18A -178.17(17)
C15A C16A C17A N4A 0.2(3)
C15A C16A C17A C18A 179.01(19)
C19A N5A C18A C17A -179.85(17)
N4A C17A C18A N5A -179.88(17)
C16A C17A C18A N5A 1.3(3)
C18A N5A C19A C21A -178.9(2)
C18A N5A C19A C20A 3.8(3)
N6A N7A C20A O2A 172.8(2)
C24A N7A C20A O2A 20.3(4)
N6A N7A C20A C19A -6.0(2)
C24A N7A C20A C19A -158.5(2)
C21A C19A C20A O2A -176.2(2)
N5A C19A C20A O2A 1.4(4)
C21A C19A C20A N7A 2.4(2)
N5A C19A C20A N7A -179.95(19)
N7A N6A C21A C19A -6.0(2)
C23A N6A C21A C19A -156.9(2)
N7A N6A C21A C22A 171.3(2)
C23A N6A C21A C22A 20.4(3)
N5A C19A C21A N6A -175.50(18)
C20A C19A C21A N6A 2.3(2)
N5A C19A C21A C22A 7.4(4)
C20A C19A C21A C22A -174.8(2)
C20A N7A C24A C29A 101.9(3)
N6A N7A C24A C29A -47.3(3)
C20A N7A C24A C25A -75.3(3)
N6A N7A C24A C25A 135.5(2)
C29A C24A C25A C26A -2.2(4)
N7A C24A C25A C26A 174.9(3)
C24A C25A C26A C27A -1.2(5)
C25A C26A C27A C28A 3.5(5)
C26A C27A C28A C29A -2.4(6)
C25A C24A C29A C28A 3.1(4)
N7A C24A C29A C28A -173.9(3)
C27A C28A C29A C24A -0.9(5)
O1B C1B C2B C3B -178.3(2)
C6B C1B C2B C3B 2.0(3)
O1B C1B C2B N2B 6.3(3)
C6B C1B C2B N2B -173.44(18)
O4B N2B C2B C3B 134.4(2)
O5B N2B C2B C3B -48.0(3)
O4B N2B C2B C1B -49.7(3)
O5B N2B C2B C1B 127.9(2)
C1B C2B C3B C4B -0.3(3)
N2B C2B C3B C4B 175.18(19)
C2B C3B C4B C5B -1.8(3)
C2B C3B C4B N3B -179.49(18)
O7B N3B C4B C5B -5.9(3)
O6B N3B C4B C5B 173.6(2)
O7B N3B C4B C3B 171.8(2)
O6B N3B C4B C3B -8.7(3)
C3B C4B C5B C6B 1.8(3)
N3B C4B C5B C6B 179.5(2)
C4B C5B C6B C1B 0.2(4)
C4B C5B C6B N1B1 177.6(3)
C4B C5B C6B N1B2 -171.5(9)
O1B C1B C6B C5B 178.3(2)
C2B C1B C6B C5B -2.0(3)
O1B C1B C6B N1B1 1.0(5)
C2B C1B C6B N1B1 -179.3(4)
O1B C1B C6B N1B2 -10.3(10)
C2B C1B C6B N1B2 169.4(10)
O2B1 N1B1 C6B C5B 161.6(7)
O3B1 N1B1 C6B C5B -23.3(6)
O2B1 N1B1 C6B C1B -20.9(9)
O3B1 N1B1 C6B C1B 154.3(4)
O2B2 N1B2 C6B C5B -177.6(16)
O3B2 N1B2 C6B C5B 7(2)
O2B2 N1B2 C6B C1B 10(2)
O3B2 N1B2 C6B C1B -165.4(14)
